data_2236336
loop_
_publ_author_name
'Mi, Jun-Long'
'Huang, Jing'
'Chen, Hong-Ji'

_publ_section_title
;
 Poly[[diaquabis(\m-oxalato-\k^4^<i>O</i>^1^,<i>O</i>^2^:<i>O</i>^1'^,<i>O</i>^2'^)bis(\m~3~-5-oxidopyridin-1-ium-3-carboxylato-\k^3^<i>O</i>^3^:<i>O</i>^3'^:<i>O</i>^5^)diholmium(III)]
 dihydrate]
;
_journal_coeditor_code HY2567
_journal_issue 9
_journal_name_full 'Acta Crystallographica Section E'
_journal_page_first m1146
_journal_page_last m1147
_journal_paper_doi 10.1107/S1600536812032916
_journal_volume 68
_journal_year 2012
_chemical_formula_iupac '[Ho2 (C6 H4 N O3)2 (C2 O4)2 (H2 O)2], 2H2 O'
_chemical_formula_moiety 'C16 H12 Ho2 N2 O16, 2(H2 O)'
_chemical_formula_sum 'C16 H16 Ho2 N2 O18'
_chemical_formula_weight 854.16
_chemical_name_systematic
;
Poly[[diaquabis(\m-oxalato-
\k^4^<i>O</i>^1^,<i>O</i>^2^:<i>O</i>^1'^,<i>O</i>^2'^)bis(\m~3~-5-
oxidopyridin-1-ium-3-carboxylato-
\k^3^<i>O</i>^3^:<i>O</i>^3'^:<i>O</i>^5^)diholmium(III)] dihydrate]
;
_space_group_IT_number 2
_symmetry_cell_setting triclinic
_symmetry_space_group_name_Hall '-P 1'
_symmetry_space_group_name_H-M 'P -1'
_atom_sites_solution_hydrogens geom
_atom_sites_solution_primary direct
_atom_sites_solution_secondary difmap
_audit_creation_method SHELXL-97
_cell_angle_alpha 110.912(3)
_cell_angle_beta 96.862(3)
_cell_angle_gamma 95.770(3)
_cell_formula_units_Z 1
_cell_length_a 7.7786(16)
_cell_length_b 8.0562(17)
_cell_length_c 9.505(2)
_cell_measurement_reflns_used 4550
_cell_measurement_temperature 173(2)
_cell_measurement_theta_max 27.02
_cell_measurement_theta_min 2.33
_cell_volume 545.8(2)
_computing_cell_refinement 'SAINT (Bruker, 2007)'
_computing_data_collection 'APEX2 (Bruker, 2007)'
_computing_data_reduction 'SAINT (Bruker, 2007)'
_computing_molecular_graphics 'DIAMOND (Brandenburg, 1999)'
_computing_publication_material 'SHELXTL (Sheldrick, 2008)'
_computing_structure_refinement 'SHELXTL (Sheldrick, 2008)'
_computing_structure_solution 'SHELXTL (Sheldrick, 2008)'
_diffrn_ambient_temperature 173(2)
_diffrn_measured_fraction_theta_full 0.968
_diffrn_measured_fraction_theta_max 0.968
_diffrn_measurement_device_type 'Bruker APEXII CCD'
_diffrn_measurement_method '\f and \w scans'
_diffrn_radiation_monochromator graphite
_diffrn_radiation_source 'fine-focus sealed tube'
_diffrn_radiation_type MoK\a
_diffrn_radiation_wavelength 0.71073
_diffrn_reflns_av_R_equivalents 0.0169
_diffrn_reflns_av_sigmaI/netI 0.0246
_diffrn_reflns_limit_h_max 9
_diffrn_reflns_limit_h_min -9
_diffrn_reflns_limit_k_max 10
_diffrn_reflns_limit_k_min -10
_diffrn_reflns_limit_l_max 12
_diffrn_reflns_limit_l_min -12
_diffrn_reflns_number 4550
_diffrn_reflns_theta_full 27.02
_diffrn_reflns_theta_max 27.02
_diffrn_reflns_theta_min 2.33
_exptl_absorpt_coefficient_mu 7.295
_exptl_absorpt_correction_T_max 0.6687
_exptl_absorpt_correction_T_min 0.3535
_exptl_absorpt_correction_type multi-scan
_exptl_absorpt_process_details '(SADABS; Sheldrick, 1996)'
_exptl_crystal_colour colorless
_exptl_crystal_density_diffrn 2.599
_exptl_crystal_density_method 'not measured'
_exptl_crystal_description block
_exptl_crystal_F_000 404
_exptl_crystal_size_max 0.18
_exptl_crystal_size_mid 0.16
_exptl_crystal_size_min 0.06
_refine_diff_density_max 0.568
_refine_diff_density_min -0.491
_refine_ls_extinction_method none
_refine_ls_goodness_of_fit_ref 1.051
_refine_ls_hydrogen_treatment mixed
_refine_ls_matrix_type full
_refine_ls_number_parameters 192
_refine_ls_number_reflns 2295
_refine_ls_number_restraints 5
_refine_ls_restrained_S_all 1.050
_refine_ls_R_factor_all 0.0176
_refine_ls_R_factor_gt 0.0158
_refine_ls_shift/su_max 0.001
_refine_ls_shift/su_mean 0.000
_refine_ls_structure_factor_coef Fsqd
_refine_ls_weighting_details 'calc w=1/[\s^2^(Fo^2^)+(0.0160P)^2^+0.6363P] where P=(Fo^2^+2Fc^2^)/3'
_refine_ls_weighting_scheme calc
_refine_ls_wR_factor_gt 0.0370
_refine_ls_wR_factor_ref 0.0379
_reflns_number_gt 2160
_reflns_number_total 2295
_reflns_threshold_expression I>2\s(I)
_cod_data_source_file hy2567.cif
_cod_data_source_block I
_cod_database_code 2236336
_cod_database_fobs_code 2236336

loop_
_symmetry_equiv_pos_as_xyz
'x, y, z'
'-x, -y, -z'

loop_
_atom_site_type_symbol
_atom_site_label
_atom_site_fract_x
_atom_site_fract_y
_atom_site_fract_z
_atom_site_U_iso_or_equiv
_atom_site_adp_type
_atom_site_calc_flag
_atom_site_refinement_flags
_atom_site_occupancy
_atom_site_symmetry_multiplicity
C C1 0.6934(4) 1.2898(4) 1.1270(3) 0.0109(5) Uani d . 1 1
C C2 0.7746(4) 0.4547(4) 0.2648(3) 0.0123(6) Uani d . 1 1
C C3 0.7041(4) 0.5062(4) 0.3987(3) 0.0117(6) Uani d . 1 1
H H3 0.5989 0.4387 0.4032 0.014 Uiso calc R 1 1
C C4 0.7864(4) 0.6576(4) 0.5285(3) 0.0124(6) Uani d . 1 1
C C5 0.9393(4) 0.7518(4) 0.5123(3) 0.0158(6) Uani d . 1 1
H H5 0.9999 0.8543 0.5962 0.019 Uiso calc R 1 1
C C6 0.9258(4) 0.5562(4) 0.2565(4) 0.0162(6) Uani d . 1 1
H H6 0.9743 0.5245 0.1651 0.019 Uiso calc R 1 1
C C7 0.9532(4) 0.9560(4) 1.0490(3) 0.0106(6) Uani d . 1 1
C C8 0.4187(4) 0.9302(4) 0.4887(3) 0.0116(6) Uani d . 1 1
Ho Ho1 0.647369(16) 0.971506(16) 0.803507(14) 0.00854(5) Uani d . 1 1
N N1 1.0014(3) 0.6993(4) 0.3802(3) 0.0168(5) Uani d D 1 1
O O1 0.7614(3) 1.2593(3) 1.0082(2) 0.0162(5) Uani d . 1 1
O O2 0.4346(3) 0.8128(3) 0.8643(2) 0.0136(4) Uani d . 1 1
O O3 0.7231(3) 0.7072(3) 0.6565(2) 0.0150(4) Uani d . 1 1
O O4 0.7922(3) 0.8943(3) 1.0004(2) 0.0133(4) Uani d . 1 1
O O5 0.9595(3) 1.0464(3) 0.8342(2) 0.0123(4) Uani d . 1 1
O O6 0.4182(3) 0.8477(3) 0.5761(2) 0.0161(4) Uani d . 1 1
O O7 0.7033(3) 1.0868(3) 0.6190(2) 0.0135(4) Uani d . 1 1
O O8 0.4335(3) 1.1739(3) 0.8101(3) 0.0197(5) Uani d D 1 1
O O9 0.3549(5) 0.5133(4) 0.1651(4) 0.0462(8) Uani d D 1 1
H H1 1.102(3) 0.760(4) 0.373(4) 0.011(8) Uiso d D 1 1
H H7 0.489(6) 1.275(4) 0.822(6) 0.061(17) Uiso d D 1 1
H H8 0.363(6) 1.155(7) 0.866(5) 0.065(17) Uiso d D 1 1
H H9 0.331(8) 0.448(7) 0.216(6) 0.08(2) Uiso d D 1 1
H H10 0.269(6) 0.501(9) 0.096(5) 0.09(2) Uiso d D 1 1

loop_
_atom_site_aniso_label
_atom_site_aniso_U_11
_atom_site_aniso_U_22
_atom_site_aniso_U_33
_atom_site_aniso_U_12
_atom_site_aniso_U_13
_atom_site_aniso_U_23
C1 0.0095(13) 0.0105(13) 0.0124(14) 0.0018(10) 0.0013(10) 0.0039(11)
C2 0.0128(14) 0.0109(14) 0.0113(14) 0.0000(11) 0.0015(11) 0.0027(11)
C3 0.0087(14) 0.0118(14) 0.0147(14) 0.0008(10) 0.0034(11) 0.0046(11)
C4 0.0136(14) 0.0110(14) 0.0126(14) 0.0038(11) 0.0029(11) 0.0037(11)
C5 0.0135(15) 0.0159(15) 0.0141(15) -0.0008(11) 0.0017(11) 0.0020(12)
C6 0.0149(15) 0.0161(15) 0.0143(15) -0.0008(12) 0.0039(11) 0.0020(12)
C7 0.0123(14) 0.0095(13) 0.0088(13) 0.0042(11) 0.0022(10) 0.0012(11)
C8 0.0096(14) 0.0128(14) 0.0115(14) 0.0002(11) 0.0017(10) 0.0038(11)
Ho1 0.00804(7) 0.00981(7) 0.00735(7) -0.00004(5) -0.00004(4) 0.00353(5)
N1 0.0126(13) 0.0181(13) 0.0151(13) -0.0051(10) 0.0041(10) 0.0022(11)
O1 0.0163(11) 0.0151(11) 0.0127(10) -0.0024(8) 0.0061(8) -0.0002(9)
O2 0.0108(10) 0.0137(10) 0.0141(10) -0.0019(8) -0.0005(8) 0.0045(8)
O3 0.0173(11) 0.0149(10) 0.0106(10) 0.0019(8) 0.0050(8) 0.0015(8)
O4 0.0108(10) 0.0185(11) 0.0109(10) 0.0007(8) 0.0001(8) 0.0069(8)
O5 0.0105(10) 0.0159(10) 0.0101(10) 0.0012(8) 0.0004(8) 0.0052(8)
O6 0.0170(11) 0.0165(11) 0.0148(11) -0.0054(8) -0.0047(8) 0.0103(9)
O7 0.0108(10) 0.0189(11) 0.0115(10) -0.0019(8) -0.0010(8) 0.0086(8)
O8 0.0220(13) 0.0232(13) 0.0201(12) 0.0096(10) 0.0087(9) 0.0122(10)
O9 0.056(2) 0.0259(15) 0.055(2) 0.0023(14) -0.0118(17) 0.0206(15)

loop_
_atom_type_symbol
_atom_type_description
_atom_type_scat_dispersion_real
_atom_type_scat_dispersion_imag
_atom_type_scat_source
C C 0.0033 0.0016 'International Tables Vol C Tables 4.2.6.8 and 6.1.1.4'
H H 0.0000 0.0000 'International Tables Vol C Tables 4.2.6.8 and 6.1.1.4'
N N 0.0061 0.0033 'International Tables Vol C Tables 4.2.6.8 and 6.1.1.4'
O O 0.0106 0.0060 'International Tables Vol C Tables 4.2.6.8 and 6.1.1.4'
Ho Ho -0.2175 4.6783 'International Tables Vol C Tables 4.2.6.8 and 6.1.1.4'

loop_
_geom_angle_atom_site_label_1
_geom_angle_atom_site_label_2
_geom_angle_atom_site_label_3
_geom_angle_site_symmetry_1
_geom_angle_site_symmetry_3
_geom_angle
O2 C1 O1 2_677 . 123.0(3)
O2 C1 C2 2_677 1_566 119.6(3)
O1 C1 C2 . 1_566 117.4(3)
C3 C2 C6 . . 119.6(3)
C3 C2 C1 . 1_544 122.1(3)
C6 C2 C1 . 1_544 118.3(3)
C2 C3 C4 . . 121.0(3)
C2 C3 H3 . . 119.5
C4 C3 H3 . . 119.5
O3 C4 C5 . . 121.8(3)
O3 C4 C3 . . 122.0(3)
C5 C4 C3 . . 116.2(3)
N1 C5 C4 . . 120.9(3)
N1 C5 H5 . . 119.5
C4 C5 H5 . . 119.5
N1 C6 C2 . . 118.5(3)
N1 C6 H6 . . 120.7
C2 C6 H6 . . 120.7
O5 C7 O4 2_777 . 126.2(3)
O5 C7 C7 2_777 2_777 118.1(3)
O4 C7 C7 . 2_777 115.7(3)
O6 C8 O7 . 2_676 126.3(3)
O6 C8 C8 . 2_676 118.0(3)
O7 C8 C8 2_676 2_676 115.6(3)
O2 Ho1 O3 . . 88.38(8)
O2 Ho1 O7 . . 141.51(7)
O3 Ho1 O7 . . 88.96(8)
O2 Ho1 O4 . . 75.56(7)
O3 Ho1 O4 . . 81.26(8)
O7 Ho1 O4 . . 141.63(7)
O2 Ho1 O5 . . 143.17(7)
O3 Ho1 O5 . . 78.02(7)
O7 Ho1 O5 . . 73.02(7)
O4 Ho1 O5 . . 68.67(7)
O2 Ho1 O1 . . 112.36(7)
O3 Ho1 O1 . . 143.48(8)
O7 Ho1 O1 . . 91.68(7)
O4 Ho1 O1 . . 75.80(7)
O5 Ho1 O1 . . 67.35(7)
O2 Ho1 O8 . . 83.88(8)
O3 Ho1 O8 . . 142.95(8)
O7 Ho1 O8 . . 75.53(8)
O4 Ho1 O8 . . 130.78(7)
O5 Ho1 O8 . . 126.55(8)
O1 Ho1 O8 . . 71.62(8)
O2 Ho1 O6 . . 74.25(7)
O3 Ho1 O6 . . 74.55(8)
O7 Ho1 O6 . . 68.06(7)
O4 Ho1 O6 . . 141.48(7)
O5 Ho1 O6 . . 132.12(7)
O1 Ho1 O6 . . 138.53(7)
O8 Ho1 O6 . . 68.47(8)
C6 N1 C5 . . 123.8(3)
C6 N1 H1 . . 117(2)
C5 N1 H1 . . 119(2)
C1 O1 Ho1 . . 115.09(18)
C1 O2 Ho1 2_677 . 169.7(2)
C4 O3 Ho1 . . 132.61(19)
C7 O4 Ho1 . . 118.19(18)
C7 O5 Ho1 2_777 . 116.85(18)
C8 O6 Ho1 . . 115.09(18)
C8 O7 Ho1 2_676 . 119.68(18)
Ho1 O8 H7 . . 108(4)
Ho1 O8 H8 . . 106(4)
H7 O8 H8 . . 126(5)
H9 O9 H10 . . 111(6)

loop_
_geom_bond_atom_site_label_1
_geom_bond_atom_site_label_2
_geom_bond_site_symmetry_2
_geom_bond_distance
C1 O2 2_677 1.259(4)
C1 O1 . 1.260(4)
C1 C2 1_566 1.507(4)
C2 C3 . 1.388(4)
C2 C6 . 1.390(4)
C2 C1 1_544 1.507(4)
C3 C4 . 1.414(4)
C3 H3 . 0.9500
C4 O3 . 1.311(4)
C4 C5 . 1.400(4)
C5 N1 . 1.340(4)
C5 H5 . 0.9500
C6 N1 . 1.337(4)
C6 H6 . 0.9500
C7 O5 2_777 1.237(3)
C7 O4 . 1.266(4)
C7 C7 2_777 1.559(6)
C8 O6 . 1.235(4)
C8 O7 2_676 1.269(3)
C8 C8 2_676 1.545(6)
Ho1 O2 . 2.245(2)
Ho1 O3 . 2.271(2)
Ho1 O7 . 2.322(2)
Ho1 O4 . 2.372(2)
Ho1 O5 . 2.399(2)
Ho1 O1 . 2.429(2)
Ho1 O8 . 2.435(2)
Ho1 O6 . 2.455(2)
N1 H1 . 0.900(10)
O8 H7 . 0.850(10)
O8 H8 . 0.850(10)
O9 H9 . 0.850(10)
O9 H10 . 0.850(10)

loop_
_geom_hbond_atom_site_label_D
_geom_hbond_atom_site_label_H
_geom_hbond_atom_site_label_A
_geom_hbond_site_symmetry_A
_geom_hbond_distance_DH
_geom_hbond_distance_HA
_geom_hbond_distance_DA
_geom_hbond_angle_DHA
N1 H1 O7 2_776 0.900(10) 1.830(10) 2.727(3) 171(3)
O8 H7 O9 2_676 0.850(10) 1.950(10) 2.787(4) 171(5)
O8 H8 O4 2_677 0.850(10) 1.960(10) 2.811(3) 177(6)
O9 H9 O3 2_666 0.850(10) 2.080(10) 2.929(4) 178(6)
O9 H10 O1 2_676 0.850(10) 2.48(6) 3.003(4) 120(5)
